data_7221979
loop_
_publ_author_name
'Hamzehloueian, Mahshid'
'Sarrafi, Yaghoub'
'Aghaei, Zahra'

_publ_section_title
;
 An experimental and theoretical study on the regioselective synthesis of
 a new class of spiropyrrolothiazoles with quinoxalines motifs via
 1,3-dipolar cycloaddition reaction. An evaluation of DFT methods
;
_journal_name_full 'RSC Adv.'
_journal_paper_doi 10.1039/C5RA14071D
_journal_year 2015
_chemical_formula_sum 'C27 H22 N4 O3 S'
_chemical_formula_weight 482.56
_chemical_melting_point 231
_chemical_name_systematic
'6'-(4-methoxyphenyl)-7'-nitro-3',6',7',7a'-tetrahydro-1'H-spiro[indeno[1,2-b]quinoxaline-11,5'-pyrrolo[1,2-c]thiazole] '
_space_group_IT_number 2
_symmetry_cell_setting triclinic
_symmetry_space_group_name_Hall '-P 1'
_symmetry_space_group_name_H-M 'P -1'
_atom_sites_solution_hydrogens geom
_atom_sites_solution_primary direct
_atom_sites_solution_secondary difmap
_audit_creation_method SHELXL-97
_audit_update_record
;
2015-06-25 deposited with the CCDC.
2015-09-01 downloaded from the CCDC.
;
_cell_angle_alpha 94.706(11)
_cell_angle_beta 104.718(11)
_cell_angle_gamma 117.139(10)
_cell_formula_units_Z 2
_cell_length_a 10.1308(14)
_cell_length_b 10.1837(13)
_cell_length_c 13.2866(18)
_cell_measurement_reflns_used 10490
_cell_measurement_temperature 298(2)
_cell_measurement_theta_max 27.00
_cell_measurement_theta_min 2.36
_cell_volume 1148.2(3)
_computing_cell_refinement 'X-Area 1.31 (Stoe & Cie GmbH, 2005)'
_computing_data_collection 'X-Area 1.31 (Stoe & Cie GmbH, 2005)'
_computing_data_reduction 'X-Area 1.31 (Stoe & Cie GmbH, 2005)'
_computing_molecular_graphics 'ORTEP-3 for Windows (Farrugia, 1997)'
_computing_publication_material 'WinGX (Farrugia, 1999)'
_computing_structure_refinement 'SHELXL-97 (Sheldrick, 1997)'
_computing_structure_solution 'SHELXS-97 (Sheldrick, 1990)'
_diffrn_ambient_temperature 298(2)
_diffrn_detector_area_resol_mean '0.15 mm'
_diffrn_measured_fraction_theta_full 0.995
_diffrn_measured_fraction_theta_max 0.995
_diffrn_measurement_device_type 'STOE IPDS II'
_diffrn_measurement_method 'rotation method'
_diffrn_radiation_monochromator graphite
_diffrn_radiation_source 'fine-focus sealed tube'
_diffrn_radiation_type MoK\a
_diffrn_radiation_wavelength 0.71073
_diffrn_reflns_av_R_equivalents 0.0324
_diffrn_reflns_av_sigmaI/netI 0.0407
_diffrn_reflns_limit_h_max 12
_diffrn_reflns_limit_h_min -12
_diffrn_reflns_limit_k_max 12
_diffrn_reflns_limit_k_min -13
_diffrn_reflns_limit_l_max 16
_diffrn_reflns_limit_l_min -16
_diffrn_reflns_number 10490
_diffrn_reflns_theta_full 27.00
_diffrn_reflns_theta_max 27.00
_diffrn_reflns_theta_min 2.36
_diffrn_standards_number 0
_exptl_absorpt_coefficient_mu 0.180
_exptl_absorpt_correction_type none
_exptl_crystal_colour Colorless
_exptl_crystal_density_diffrn 1.396
_exptl_crystal_density_method 'not measured'
_exptl_crystal_description Plate
_exptl_crystal_F_000 564
_exptl_crystal_size_max 0.45
_exptl_crystal_size_mid 0.10
_exptl_crystal_size_min 0.09
_refine_diff_density_max 0.237
_refine_diff_density_min -0.181
_refine_diff_density_rms 0.036
_refine_ls_extinction_method none
_refine_ls_goodness_of_fit_ref 0.968
_refine_ls_hydrogen_treatment constr
_refine_ls_matrix_type full
_refine_ls_number_parameters 316
_refine_ls_number_reflns 4969
_refine_ls_number_restraints 0
_refine_ls_restrained_S_all 0.968
_refine_ls_R_factor_all 0.0739
_refine_ls_R_factor_gt 0.0441
_refine_ls_shift/su_max 0.004
_refine_ls_shift/su_mean 0.001
_refine_ls_structure_factor_coef Fsqd
_refine_ls_weighting_details 'calc w=1/[\s^2^(Fo^2^)+(0.0686P)^2^+0.0000P] where P=(Fo^2^+2Fc^2^)/3'
_refine_ls_weighting_scheme calc
_refine_ls_wR_factor_gt 0.1081
_refine_ls_wR_factor_ref 0.1166
_reflns_number_gt 3296
_reflns_number_total 4969
_reflns_threshold_expression >2sigma(I)
_cod_data_source_file c5ra14071d2.cif
_cod_data_source_block f:\solution\d149\khd149
_cod_depositor_comments
;
The following automatic conversions were performed:

'_symmetry_cell_setting' value 'Triclinic' changed to 'triclinic'
according to
/usr/data/users/saulius/crontab/automatic-downloads/rss-feeds/RSC/lib/dictionaries/cif_core.dic
dictionary named 'cif_core.dic' version 2.4.2 from 2011-04-26.

'_exptl_absorpt_correction_type' value 'None' changed to 'none'
according to
/usr/data/users/saulius/crontab/automatic-downloads/rss-feeds/RSC/lib/dictionaries/cif_core.dic
dictionary named 'cif_core.dic' version 2.4.2 from 2011-04-26.

Automatic conversion script
Id: cif_fix_values 3271 2015-04-21 07:52:19Z andrius 
;
_cod_original_sg_symbol_H-M P-1
_cod_original_formula_sum 'C27 H22 N4 O3 S1'
_cod_database_code 7221979

loop_
_symmetry_equiv_pos_as_xyz
'x, y, z'
'-x, -y, -z'

loop_
_atom_site_label
_atom_site_type_symbol
_atom_site_fract_x
_atom_site_fract_y
_atom_site_fract_z
_atom_site_U_iso_or_equiv
_atom_site_adp_type
_atom_site_occupancy
_atom_site_symmetry_multiplicity
_atom_site_calc_flag
_atom_site_refinement_flags
C1 C 0.1466(2) 1.10606(18) 0.38247(13) 0.0429(4) Uani 1 1 d .
C2 C 0.0833(2) 1.2009(2) 0.35930(15) 0.0568(5) Uani 1 1 d .
H2 H 0.0496 1.2081 0.2891 0.068 Uiso 1 1 calc R
C3 C 0.0705(3) 1.2828(2) 0.43894(17) 0.0624(5) Uani 1 1 d .
H3 H 0.0281 1.3456 0.4228 0.075 Uiso 1 1 calc R
C4 C 0.1210(2) 1.2730(2) 0.54476(16) 0.0586(5) Uani 1 1 d .
H4 H 0.1120 1.3298 0.5985 0.070 Uiso 1 1 calc R
C5 C 0.1824(2) 1.1825(2) 0.57023(14) 0.0533(5) Uani 1 1 d .
H5 H 0.2153 1.1776 0.6411 0.064 Uiso 1 1 calc R
C6 C 0.19694(19) 1.09501(18) 0.48963(12) 0.0414(4) Uani 1 1 d .
C7 C 0.26537(18) 0.92662(18) 0.43739(12) 0.0380(4) Uani 1 1 d .
C8 C 0.32128(18) 0.81749(18) 0.43944(12) 0.0402(4) Uani 1 1 d .
C9 C 0.3719(2) 0.7617(2) 0.52394(14) 0.0522(4) Uani 1 1 d .
H9 H 0.3771 0.7962 0.5926 0.063 Uiso 1 1 calc R
C10 C 0.4140(2) 0.6551(2) 0.50405(16) 0.0624(5) Uani 1 1 d .
H10 H 0.4480 0.6161 0.5597 0.075 Uiso 1 1 calc R
C11 C 0.4065(2) 0.6046(2) 0.40203(17) 0.0629(5) Uani 1 1 d .
H11 H 0.4357 0.5320 0.3900 0.076 Uiso 1 1 calc R
C12 C 0.3562(2) 0.6597(2) 0.31712(15) 0.0515(4) Uani 1 1 d .
H12 H 0.3509 0.6242 0.2486 0.062 Uiso 1 1 calc R
C13 C 0.31456(19) 0.76779(18) 0.33610(12) 0.0394(4) Uani 1 1 d .
C14 C 0.25148(18) 0.84228(17) 0.25708(11) 0.0370(4) Uani 1 1 d .
C15 C 0.21862(18) 0.93938(17) 0.32981(11) 0.0362(3) Uani 1 1 d .
C16 C 0.10426(19) 0.72761(18) 0.16028(12) 0.0383(4) Uani 1 1 d .
H16 H 0.1310 0.6556 0.1301 0.046 Uiso 1 1 calc R
C17 C -0.04697(19) 0.63456(18) 0.18188(12) 0.0403(4) Uani 1 1 d .
C18 C -0.0661(2) 0.5099(2) 0.22509(13) 0.0461(4) Uani 1 1 d .
H18 H 0.0178 0.4917 0.2456 0.055 Uiso 1 1 calc R
C19 C -0.2057(2) 0.4128(2) 0.23829(15) 0.0525(4) Uani 1 1 d .
H19 H -0.2141 0.3320 0.2695 0.063 Uiso 1 1 calc R
C20 C -0.3327(2) 0.4344(2) 0.20556(14) 0.0513(4) Uani 1 1 d .
C21 C -0.6086(3) 0.3258(3) 0.1704(2) 0.0767(7) Uani 1 1 d .
H21A H -0.6304 0.3095 0.0945 0.092 Uiso 1 1 calc R
H21B H -0.5995 0.4210 0.1972 0.092 Uiso 1 1 calc R
H21C H -0.6925 0.2454 0.1863 0.092 Uiso 1 1 calc R
C22 C -0.3175(2) 0.5581(2) 0.16391(16) 0.0563(5) Uani 1 1 d .
H22 H -0.4024 0.5746 0.1429 0.068 Uiso 1 1 calc R
C23 C -0.1745(2) 0.6583(2) 0.15331(14) 0.0506(4) Uani 1 1 d .
H23 H -0.1643 0.7427 0.1265 0.061 Uiso 1 1 calc R
C24 C 0.1089(2) 0.8314(2) 0.08412(12) 0.0434(4) Uani 1 1 d .
H24 H 0.0820 0.9052 0.1113 0.052 Uiso 1 1 calc R
C25 C 0.2819(2) 0.9141(2) 0.09091(13) 0.0470(4) Uani 1 1 d .
H25 H 0.3082 1.0104 0.0694 0.056 Uiso 1 1 calc R
C26 C 0.3295(2) 0.8200(2) 0.02535(15) 0.0613(5) Uani 1 1 d .
H26A H 0.3515 0.8620 -0.0352 0.074 Uiso 1 1 calc R
H26B H 0.2447 0.7159 -0.0013 0.074 Uiso 1 1 calc R
C27 C 0.5148(2) 0.9613(2) 0.22212(14) 0.0530(5) Uani 1 1 d .
H27A H 0.5519 0.9402 0.2903 0.064 Uiso 1 1 calc R
H27B H 0.5880 1.0646 0.2226 0.064 Uiso 1 1 calc R
N1 N 0.15968(17) 1.02500(15) 0.30033(10) 0.0429(3) Uani 1 1 d .
N2 N 0.25775(16) 1.00296(16) 0.51772(10) 0.0437(3) Uani 1 1 d .
N3 N 0.36166(16) 0.94272(15) 0.20513(10) 0.0413(3) Uani 1 1 d .
N4 N 0.0045(2) 0.7531(2) -0.02932(12) 0.0600(4) Uani 1 1 d .
O1 O -0.46765(17) 0.32779(18) 0.21906(13) 0.0746(4) Uani 1 1 d .
O2 O -0.0027(2) 0.8365(2) -0.08867(13) 0.1110(7) Uani 1 1 d .
O3 O -0.0670(2) 0.6171(2) -0.05600(11) 0.0803(5) Uani 1 1 d .
S1 S 0.50127(8) 0.82739(8) 0.11217(5) 0.0735(2) Uani 1 1 d .

loop_
_atom_site_aniso_label
_atom_site_aniso_U_11
_atom_site_aniso_U_22
_atom_site_aniso_U_33
_atom_site_aniso_U_23
_atom_site_aniso_U_13
_atom_site_aniso_U_12
C1 0.0505(10) 0.0378(9) 0.0358(8) 0.0037(7) 0.0130(7) 0.0196(8)
C2 0.0790(13) 0.0565(11) 0.0448(10) 0.0117(9) 0.0188(9) 0.0422(11)
C3 0.0773(14) 0.0578(12) 0.0636(13) 0.0082(10) 0.0266(11) 0.0417(11)
C4 0.0604(12) 0.0563(12) 0.0534(11) -0.0062(9) 0.0203(9) 0.0265(10)
C5 0.0523(11) 0.0607(12) 0.0347(9) -0.0049(8) 0.0116(8) 0.0220(9)
C6 0.0414(9) 0.0415(9) 0.0321(8) 0.0019(7) 0.0098(7) 0.0153(8)
C7 0.0378(8) 0.0382(8) 0.0275(8) 0.0052(6) 0.0057(6) 0.0133(7)
C8 0.0384(9) 0.0397(9) 0.0329(8) 0.0096(7) 0.0056(7) 0.0144(7)
C9 0.0586(11) 0.0546(11) 0.0383(9) 0.0163(8) 0.0094(8) 0.0265(9)
C10 0.0709(13) 0.0625(13) 0.0558(12) 0.0287(10) 0.0080(10) 0.0388(11)
C11 0.0737(14) 0.0551(12) 0.0651(13) 0.0154(10) 0.0099(10) 0.0422(11)
C12 0.0616(11) 0.0475(10) 0.0460(10) 0.0082(8) 0.0106(8) 0.0314(9)
C13 0.0401(8) 0.0367(8) 0.0327(8) 0.0073(6) 0.0044(6) 0.0160(7)
C14 0.0459(9) 0.0337(8) 0.0280(7) 0.0056(6) 0.0076(7) 0.0195(7)
C15 0.0413(8) 0.0343(8) 0.0261(7) 0.0043(6) 0.0064(6) 0.0161(7)
C16 0.0465(9) 0.0369(8) 0.0274(7) 0.0012(6) 0.0056(6) 0.0218(7)
C17 0.0482(9) 0.0379(9) 0.0286(8) -0.0001(6) 0.0071(7) 0.0205(7)
C18 0.0494(10) 0.0430(9) 0.0418(9) 0.0056(7) 0.0100(8) 0.0227(8)
C19 0.0596(12) 0.0428(10) 0.0490(10) 0.0116(8) 0.0144(9) 0.0222(9)
C20 0.0505(11) 0.0494(11) 0.0429(10) 0.0055(8) 0.0130(8) 0.0179(9)
C21 0.0554(13) 0.0787(16) 0.0906(17) 0.0110(13) 0.0275(12) 0.0285(12)
C22 0.0484(11) 0.0634(13) 0.0575(11) 0.0113(10) 0.0130(9) 0.0308(10)
C23 0.0556(11) 0.0511(11) 0.0484(10) 0.0134(8) 0.0143(8) 0.0301(9)
C24 0.0534(10) 0.0488(10) 0.0263(8) 0.0071(7) 0.0077(7) 0.0269(8)
C25 0.0565(10) 0.0484(10) 0.0321(8) 0.0120(7) 0.0124(7) 0.0233(9)
C26 0.0641(12) 0.0727(14) 0.0391(10) 0.0034(9) 0.0215(9) 0.0266(11)
C27 0.0506(11) 0.0561(11) 0.0435(10) 0.0105(8) 0.0136(8) 0.0205(9)
N1 0.0601(9) 0.0416(8) 0.0290(7) 0.0068(6) 0.0116(6) 0.0286(7)
N2 0.0441(8) 0.0502(8) 0.0274(7) 0.0038(6) 0.0081(6) 0.0185(7)
N3 0.0484(8) 0.0389(7) 0.0307(7) 0.0072(6) 0.0103(6) 0.0183(6)
N4 0.0589(10) 0.0852(14) 0.0298(8) 0.0105(8) 0.0061(7) 0.0357(10)
O1 0.0530(9) 0.0742(10) 0.0845(11) 0.0258(8) 0.0239(8) 0.0200(8)
O2 0.1189(15) 0.1286(17) 0.0499(9) 0.0417(10) -0.0024(9) 0.0449(13)
O3 0.0886(11) 0.0766(11) 0.0449(8) -0.0162(8) -0.0037(7) 0.0343(9)
S1 0.0878(4) 0.0912(4) 0.0603(3) 0.0113(3) 0.0268(3) 0.0591(4)

loop_
_atom_type_symbol
_atom_type_description
_atom_type_scat_dispersion_real
_atom_type_scat_dispersion_imag
_atom_type_scat_source
C C 0.0033 0.0016 'International Tables Vol C Tables 4.2.6.8 and 6.1.1.4'
H H 0.0000 0.0000 'International Tables Vol C Tables 4.2.6.8 and 6.1.1.4'
N N 0.0061 0.0033 'International Tables Vol C Tables 4.2.6.8 and 6.1.1.4'
O O 0.0106 0.0060 'International Tables Vol C Tables 4.2.6.8 and 6.1.1.4'
S S 0.1246 0.1234 'International Tables Vol C Tables 4.2.6.8 and 6.1.1.4'

loop_
_geom_angle_atom_site_label_1
_geom_angle_atom_site_label_2
_geom_angle_atom_site_label_3
_geom_angle
N1 C1 C2 119.35(15)
N1 C1 C6 121.16(14)
C2 C1 C6 119.49(15)
C3 C2 C1 120.42(18)
C3 C2 H2 119.8
C1 C2 H2 119.8
C2 C3 C4 120.25(18)
C2 C3 H3 119.9
C4 C3 H3 119.9
C5 C4 C3 121.05(17)
C5 C4 H4 119.5
C3 C4 H4 119.5
C4 C5 C6 120.39(18)
C4 C5 H5 119.8
C6 C5 H5 119.8
N2 C6 C5 119.03(15)
N2 C6 C1 122.57(14)
C5 C6 C1 118.39(16)
N2 C7 C15 123.79(14)
N2 C7 C8 128.06(14)
C15 C7 C8 108.15(13)
C9 C8 C13 121.28(15)
C9 C8 C7 129.91(15)
C13 C8 C7 108.79(13)
C10 C9 C8 118.53(17)
C10 C9 H9 120.7
C8 C9 H9 120.7
C9 C10 C11 120.49(17)
C9 C10 H10 119.8
C11 C10 H10 119.8
C10 C11 C12 121.44(17)
C10 C11 H11 119.3
C12 C11 H11 119.3
C13 C12 C11 118.70(17)
C13 C12 H12 120.7
C11 C12 H12 120.7
C12 C13 C8 119.54(15)
C12 C13 C14 128.95(15)
C8 C13 C14 111.45(13)
N3 C14 C13 116.51(13)
N3 C14 C15 108.73(12)
C13 C14 C15 101.04(12)
N3 C14 C16 103.29(12)
C13 C14 C16 114.01(13)
C15 C14 C16 113.56(13)
N1 C15 C7 123.61(14)
N1 C15 C14 125.89(13)
C7 C15 C14 110.49(13)
C17 C16 C24 118.93(14)
C17 C16 C14 117.83(13)
C24 C16 C14 99.44(12)
C17 C16 H16 106.5
C24 C16 H16 106.5
C14 C16 H16 106.5
C23 C17 C18 117.24(16)
C23 C17 C16 123.84(16)
C18 C17 C16 118.72(14)
C19 C18 C17 121.77(17)
C19 C18 H18 119.1
C17 C18 H18 119.1
C20 C19 C18 120.22(18)
C20 C19 H19 119.9
C18 C19 H19 119.9
O1 C20 C19 115.39(18)
O1 C20 C22 124.99(18)
C19 C20 C22 119.61(18)
O1 C21 H21A 109.5
O1 C21 H21B 109.5
H21A C21 H21B 109.5
O1 C21 H21C 109.5
H21A C21 H21C 109.5
H21B C21 H21C 109.5
C20 C22 C23 119.80(17)
C20 C22 H22 120.1
C23 C22 H22 120.1
C17 C23 C22 121.28(18)
C17 C23 H23 119.4
C22 C23 H23 119.4
N4 C24 C16 115.25(15)
N4 C24 C25 110.68(13)
C16 C24 C25 103.15(13)
N4 C24 H24 109.2
C16 C24 H24 109.2
C25 C24 H24 109.2
N3 C25 C24 101.70(13)
N3 C25 C26 110.41(14)
C24 C25 C26 114.46(15)
N3 C25 H25 110.0
C24 C25 H25 110.0
C26 C25 H25 110.0
C25 C26 S1 107.72(12)
C25 C26 H26A 110.2
S1 C26 H26A 110.2
C25 C26 H26B 110.2
S1 C26 H26B 110.2
H26A C26 H26B 108.5
N3 C27 S1 107.83(12)
N3 C27 H27A 110.1
S1 C27 H27A 110.1
N3 C27 H27B 110.1
S1 C27 H27B 110.1
H27A C27 H27B 108.5
C15 N1 C1 114.68(13)
C7 N2 C6 114.15(13)
C27 N3 C25 109.67(13)
C27 N3 C14 122.54(13)
C25 N3 C14 110.74(12)
O3 N4 O2 124.35(18)
O3 N4 C24 120.22(16)
O2 N4 C24 115.42(19)
C20 O1 C21 118.69(18)
C26 S1 C27 91.99(9)

loop_
_geom_bond_atom_site_label_1
_geom_bond_atom_site_label_2
_geom_bond_distance
C1 N1 1.384(2)
C1 C2 1.397(2)
C1 C6 1.417(2)
C2 C3 1.362(3)
C2 H2 0.9300
C3 C4 1.397(3)
C3 H3 0.9300
C4 C5 1.348(3)
C4 H4 0.9300
C5 C6 1.417(2)
C5 H5 0.9300
C6 N2 1.366(2)
C7 N2 1.3077(19)
C7 C15 1.424(2)
C7 C8 1.459(2)
C8 C9 1.387(2)
C8 C13 1.398(2)
C9 C10 1.365(3)
C9 H9 0.9300
C10 C11 1.380(3)
C10 H10 0.9300
C11 C12 1.386(3)
C11 H11 0.9300
C12 C13 1.373(2)
C12 H12 0.9300
C13 C14 1.522(2)
C14 N3 1.495(2)
C14 C15 1.526(2)
C14 C16 1.560(2)
C15 N1 1.297(2)
C16 C17 1.507(2)
C16 C24 1.516(2)
C16 H16 0.9800
C17 C23 1.386(2)
C17 C18 1.389(2)
C18 C19 1.373(3)
C18 H18 0.9300
C19 C20 1.373(3)
C19 H19 0.9300
C20 O1 1.372(2)
C20 C22 1.377(3)
C21 O1 1.399(3)
C21 H21A 0.9600
C21 H21B 0.9600
C21 H21C 0.9600
C22 C23 1.392(3)
C22 H22 0.9300
C23 H23 0.9300
C24 N4 1.500(2)
C24 C25 1.533(2)
C24 H24 0.9800
C25 N3 1.460(2)
C25 C26 1.551(3)
C25 H25 0.9800
C26 S1 1.792(2)
C26 H26A 0.9700
C26 H26B 0.9700
C27 N3 1.429(2)
C27 S1 1.8472(19)
C27 H27A 0.9700
C27 H27B 0.9700
N4 O3 1.201(2)
N4 O2 1.219(2)

loop_
_geom_torsion_atom_site_label_1
_geom_torsion_atom_site_label_2
_geom_torsion_atom_site_label_3
_geom_torsion_atom_site_label_4
_geom_torsion
N1 C1 C2 C3 -179.42(18)
C6 C1 C2 C3 0.3(3)
C1 C2 C3 C4 0.1(3)
C2 C3 C4 C5 -0.3(3)
C3 C4 C5 C6 0.0(3)
C4 C5 C6 N2 -179.18(17)
C4 C5 C6 C1 0.5(3)
N1 C1 C6 N2 -1.2(3)
C2 C1 C6 N2 179.01(17)
N1 C1 C6 C5 179.15(16)
C2 C1 C6 C5 -0.6(3)
N2 C7 C8 C9 3.7(3)
C15 C7 C8 C9 -176.62(17)
N2 C7 C8 C13 -177.64(16)
C15 C7 C8 C13 2.03(18)
C13 C8 C9 C10 -0.7(3)
C7 C8 C9 C10 177.82(18)
C8 C9 C10 C11 0.2(3)
C9 C10 C11 C12 -0.1(3)
C10 C11 C12 C13 0.5(3)
C11 C12 C13 C8 -1.0(3)
C11 C12 C13 C14 -177.90(17)
C9 C8 C13 C12 1.1(3)
C7 C8 C13 C12 -177.66(16)
C9 C8 C13 C14 178.53(15)
C7 C8 C13 C14 -0.26(18)
C12 C13 C14 N3 -66.8(2)
C8 C13 C14 N3 116.14(15)
C12 C13 C14 C15 175.65(18)
C8 C13 C14 C15 -1.44(17)
C12 C13 C14 C16 53.5(2)
C8 C13 C14 C16 -123.63(15)
N2 C7 C15 N1 -2.0(3)
C8 C7 C15 N1 178.33(15)
N2 C7 C15 C14 176.67(15)
C8 C7 C15 C14 -3.02(18)
N3 C14 C15 N1 58.2(2)
C13 C14 C15 N1 -178.68(16)
C16 C14 C15 N1 -56.2(2)
N3 C14 C15 C7 -120.43(14)
C13 C14 C15 C7 2.70(17)
C16 C14 C15 C7 125.20(14)
N3 C14 C16 C17 -164.27(13)
C13 C14 C16 C17 68.33(18)
C15 C14 C16 C17 -46.69(19)
N3 C14 C16 C24 -34.30(14)
C13 C14 C16 C24 -161.70(13)
C15 C14 C16 C24 83.28(15)
C24 C16 C17 C23 -13.0(2)
C14 C16 C17 C23 107.22(18)
C24 C16 C17 C18 161.57(14)
C14 C16 C17 C18 -78.17(18)
C23 C17 C18 C19 0.6(2)
C16 C17 C18 C19 -174.35(15)
C17 C18 C19 C20 2.0(3)
C18 C19 C20 O1 177.79(16)
C18 C19 C20 C22 -3.0(3)
O1 C20 C22 C23 -179.52(18)
C19 C20 C22 C23 1.3(3)
C18 C17 C23 C22 -2.3(2)
C16 C17 C23 C22 172.39(16)
C20 C22 C23 C17 1.4(3)
C17 C16 C24 N4 -63.88(19)
C14 C16 C24 N4 166.86(14)
C17 C16 C24 C25 175.38(13)
C14 C16 C24 C25 46.12(14)
N4 C24 C25 N3 -164.25(14)
C16 C24 C25 N3 -40.45(15)
N4 C24 C25 C26 -45.2(2)
C16 C24 C25 C26 78.60(16)
N3 C25 C26 S1 -15.30(19)
C24 C25 C26 S1 -129.32(13)
C7 C15 N1 C1 0.7(2)
C14 C15 N1 C1 -177.77(15)
C2 C1 N1 C15 -179.44(17)
C6 C1 N1 C15 0.8(2)
C15 C7 N2 C6 1.5(2)
C8 C7 N2 C6 -178.90(16)
C5 C6 N2 C7 179.66(15)
C1 C6 N2 C7 0.0(2)
S1 C27 N3 C25 -37.22(17)
S1 C27 N3 C14 95.17(15)
C24 C25 N3 C27 156.30(14)
C26 C25 N3 C27 34.4(2)
C24 C25 N3 C14 18.04(16)
C26 C25 N3 C14 -103.85(16)
C13 C14 N3 C27 4.1(2)
C15 C14 N3 C27 117.40(15)
C16 C14 N3 C27 -121.69(15)
C13 C14 N3 C25 136.07(14)
C15 C14 N3 C25 -110.65(14)
C16 C14 N3 C25 10.27(16)
C16 C24 N4 O3 -5.0(2)
C25 C24 N4 O3 111.52(19)
C16 C24 N4 O2 173.80(17)
C25 C24 N4 O2 -69.7(2)
C19 C20 O1 C21 -168.51(18)
C22 C20 O1 C21 12.3(3)
C25 C26 S1 C27 -4.71(15)
N3 C27 S1 C26 24.02(14)
